data_7236136
loop_
_publ_author_name
'Kaur, Aman Preet'
'Casselman, Matthew D.'
'Elliott, Corrine F.'
'Parkin, Sean R.'
'Risko, Chad'
'Odom, Susan A.'

_publ_section_title
;
 Overcharge protection of lithium-ion batteries above 4 V with a
 perfluorinated phenothiazine derivative
;
_journal_issue 15
_journal_name_full 'Journal of Materials Chemistry A'
_journal_page_first 5410
_journal_paper_doi 10.1039/C5TA10375D
_journal_volume 4
_journal_year 2016
_chemical_formula_moiety 'C14 H5 F8 N S'
_chemical_formula_sum 'C14 H5 F8 N S'
_chemical_formula_weight 371.25
_space_group_crystal_system monoclinic
_space_group_IT_number 14
_space_group_name_Hall '-P 2yn'
_space_group_name_H-M_alt 'P 1 21/n 1'
_atom_sites_solution_hydrogens difmap
_atom_sites_solution_primary direct
_atom_sites_solution_secondary difmap
_audit_creation_method 'SHELXL-2014/7 and CIFFIX'
_audit_update_record
;
2015-08-12 deposited with the CCDC.
2016-03-10 downloaded from the CCDC.
;
_cell_angle_alpha 90
_cell_angle_beta 115.262(3)
_cell_angle_gamma 90
_cell_formula_units_Z 4
_cell_length_a 15.9072(11)
_cell_length_b 5.9576(4)
_cell_length_c 16.081(1)
_cell_measurement_reflns_used 8511
_cell_measurement_temperature 250(2)
_cell_measurement_theta_max 67.94
_cell_measurement_theta_min 3.27
_cell_volume 1378.23(16)
_computing_cell_refinement '<i>APEX2</i> (Bruker-AXS, 2006)'
_computing_data_collection '<i>APEX2</i> (Bruker-AXS, 2006)'
_computing_data_reduction '<i>APEX2</i> (Bruker-AXS, 2006)'
_computing_molecular_graphics '<i>XP in SHELXTL</i> (Sheldrick, 2008)'
_computing_publication_material '<i>SHELX</i> (Sheldrick, 2008) and <i>CIFFIX</i> (Parkin, 2013)'
_computing_structure_refinement '<i>SHELXL-2014/7</i> (Sheldrick, 2015b)'
_computing_structure_solution '<i>SHELXT</i> (Sheldrick, 2015a)'
_diffrn_ambient_temperature 250(2)
_diffrn_detector_area_resol_mean 5.6
_diffrn_measured_fraction_theta_full 0.989
_diffrn_measured_fraction_theta_max 0.983
_diffrn_measurement_device_type 'Bruker X8 Proteum diffractometer'
_diffrn_measurement_method '\f and \w scans'
_diffrn_radiation_type CuK\a
_diffrn_radiation_wavelength 1.54178
_diffrn_reflns_av_R_equivalents 0.0538
_diffrn_reflns_av_unetI/netI 0.0293
_diffrn_reflns_Laue_measured_fraction_full 0.989
_diffrn_reflns_Laue_measured_fraction_max 0.983
_diffrn_reflns_limit_h_max 17
_diffrn_reflns_limit_h_min -19
_diffrn_reflns_limit_k_max 5
_diffrn_reflns_limit_k_min -7
_diffrn_reflns_limit_l_max 18
_diffrn_reflns_limit_l_min -19
_diffrn_reflns_number 15924
_diffrn_reflns_point_group_measured_fraction_full 0.989
_diffrn_reflns_point_group_measured_fraction_max 0.983
_diffrn_reflns_theta_full 67.679
_diffrn_reflns_theta_max 68.343
_diffrn_reflns_theta_min 3.272
_diffrn_source 'fine-focus rotating anode'
_exptl_absorpt_coefficient_mu 3.015
_exptl_absorpt_correction_T_max 0.889
_exptl_absorpt_correction_T_min 0.695
_exptl_absorpt_correction_type multi-scan
_exptl_absorpt_process_details '<i>SADABS</i> (Krause et al., 2015)'
_exptl_crystal_colour colourless
_exptl_crystal_density_diffrn 1.789
_exptl_crystal_description block
_exptl_crystal_F_000 736
_exptl_crystal_size_max 0.220
_exptl_crystal_size_mid 0.140
_exptl_crystal_size_min 0.090
_refine_diff_density_max 0.439
_refine_diff_density_min -0.258
_refine_diff_density_rms 0.046
_refine_ls_extinction_method none
_refine_ls_goodness_of_fit_ref 1.053
_refine_ls_hydrogen_treatment constr
_refine_ls_matrix_type full
_refine_ls_number_parameters 218
_refine_ls_number_reflns 2484
_refine_ls_number_restraints 0
_refine_ls_restrained_S_all 1.053
_refine_ls_R_factor_all 0.0495
_refine_ls_R_factor_gt 0.0407
_refine_ls_shift/su_max 0.000
_refine_ls_shift/su_mean 0.000
_refine_ls_structure_factor_coef Fsqd
_refine_ls_weighting_details 'w=1/[\s^2^(Fo^2^)+(0.0506P)^2^+0.8010P] where P=(Fo^2^+2Fc^2^)/3'
_refine_ls_weighting_scheme calc
_refine_ls_wR_factor_gt 0.1085
_refine_ls_wR_factor_ref 0.1158
_reflns_Friedel_coverage 0.000
_reflns_number_gt 2064
_reflns_number_total 2484
_reflns_threshold_expression 'I > 2\s(I)'
_cod_data_source_file c5ta10375d2.cif
_cod_data_source_block x15312
_cod_original_sg_symbol_H-M 'P 21/n'
_cod_database_code 7236136
_shelx_shelxl_version_number 2014/7
_shelx_space_group_comment
; 
The symmetry employed for this shelxl refinement is uniquely defined 
by the following loop, which should always be used as a source of 
symmetry information in preference to the above space-group names. 
They are only intended as comments. 
;
_shelx_estimated_absorpt_t_min 0.557
_shelx_estimated_absorpt_t_max 0.773
_exptl_absorpt_special_details
; 
In addition to absorption, multi-scan techniques also correct other slowly 
varying changes in scale factor over reciprocal space, such as those caused 
by x-ray beam inhomogeneity, goniometer imperfection, crystal decomposition, 
crystal longer than the x-ray beam cross section, absorption by the crystal 
mount etc.  These account, by and large, for much of the difference between 
estimated values of Tmin and Tmax and the _exptl_absorpt_correction_ values. 
;

loop_
_space_group_symop_operation_xyz
'x, y, z'
'-x+1/2, y+1/2, -z+1/2'
'-x, -y, -z'
'x-1/2, -y-1/2, z-1/2'

loop_
_atom_site_label
_atom_site_type_symbol
_atom_site_fract_x
_atom_site_fract_y
_atom_site_fract_z
_atom_site_U_iso_or_equiv
_atom_site_adp_type
_atom_site_occupancy
_atom_site_site_symmetry_order
_atom_site_calc_flag
_atom_site_refinement_flags_posn
_atom_site_refinement_flags_adp
S1 S 0.62810(5) 0.77154(11) 0.44492(5) 0.0612(2) Uani 1 1 d . .
N1 N 0.73188(13) 0.3186(3) 0.48972(13) 0.0476(5) Uani 1 1 d . .
C1 C 0.68836(15) 0.3829(4) 0.54599(15) 0.0429(5) Uani 1 1 d . .
C2 C 0.69347(16) 0.2458(4) 0.61783(16) 0.0465(5) Uani 1 1 d . .
C3 C 0.65443(17) 0.3045(4) 0.67633(16) 0.0500(6) Uani 1 1 d . .
C4 C 0.60646(16) 0.5040(5) 0.66277(17) 0.0524(6) Uani 1 1 d . .
C5 C 0.59653(16) 0.6363(4) 0.58945(18) 0.0500(6) Uani 1 1 d . .
C6 C 0.63745(16) 0.5816(4) 0.53203(16) 0.0460(5) Uani 1 1 d . .
C7 C 0.63794(17) 0.5784(4) 0.36672(17) 0.0484(6) Uani 1 1 d . .
C8 C 0.59516(17) 0.6282(5) 0.27428(18) 0.0543(6) Uani 1 1 d . .
C9 C 0.60156(18) 0.4885(5) 0.20959(17) 0.0589(7) Uani 1 1 d . .
C10 C 0.65015(19) 0.2921(5) 0.23762(18) 0.0569(7) Uani 1 1 d . .
C11 C 0.69232(17) 0.2387(4) 0.32976(18) 0.0513(6) Uani 1 1 d . .
C12 C 0.68824(16) 0.3795(4) 0.39632(16) 0.0459(5) Uani 1 1 d . .
C13 C 0.83355(18) 0.2893(6) 0.5325(2) 0.0700(8) Uani 1 1 d . .
H13A H 0.8518 0.1991 0.4919 0.084 Uiso 1 1 calc R U
H13B H 0.8524 0.2082 0.5907 0.084 Uiso 1 1 calc R U
C14 C 0.8823(3) 0.5112(10) 0.5501(3) 0.129(2) Uani 1 1 d . .
H14A H 0.8580 0.5992 0.4940 0.194 Uiso 1 1 calc R U
H14B H 0.9484 0.4872 0.5701 0.194 Uiso 1 1 calc R U
H14C H 0.8721 0.5909 0.5975 0.194 Uiso 1 1 calc R U
F1 F 0.73786(11) 0.0472(2) 0.6325(1) 0.0590(4) Uani 1 1 d . .
F2 F 0.66276(12) 0.1692(3) 0.7457(1) 0.0676(4) Uani 1 1 d . .
F3 F 0.57014(11) 0.5660(3) 0.72058(11) 0.0694(5) Uani 1 1 d . .
F4 F 0.54791(11) 0.8284(3) 0.57628(11) 0.0663(4) Uani 1 1 d . .
F5 F 0.54669(12) 0.8208(3) 0.24664(11) 0.0719(5) Uani 1 1 d . .
F6 F 0.55954(13) 0.5399(4) 0.11989(11) 0.0818(6) Uani 1 1 d . .
F7 F 0.65674(13) 0.1513(3) 0.17586(11) 0.0771(5) Uani 1 1 d . .
F8 F 0.73770(11) 0.0420(3) 0.35303(11) 0.0625(4) Uani 1 1 d . .

loop_
_atom_site_aniso_label
_atom_site_aniso_U_11
_atom_site_aniso_U_22
_atom_site_aniso_U_33
_atom_site_aniso_U_23
_atom_site_aniso_U_13
_atom_site_aniso_U_12
S1 0.0875(5) 0.0404(4) 0.0591(4) 0.0039(3) 0.0344(4) 0.0023(3)
N1 0.0445(10) 0.0496(12) 0.0458(10) 0.0014(9) 0.0167(9) 0.0026(9)
C1 0.0396(11) 0.0420(13) 0.0429(12) -0.0045(10) 0.0136(9) -0.0066(9)
C2 0.0456(12) 0.0431(13) 0.0438(12) -0.0016(10) 0.0125(10) -0.0035(10)
C3 0.0499(13) 0.0539(15) 0.0420(12) 0.0016(11) 0.0154(10) -0.0104(11)
C4 0.0432(12) 0.0637(16) 0.0520(14) -0.0083(12) 0.0220(11) -0.0088(12)
C5 0.0428(12) 0.0467(14) 0.0573(14) -0.0040(11) 0.0182(11) -0.0018(11)
C6 0.0446(12) 0.0395(13) 0.0499(13) -0.0024(10) 0.0165(10) -0.0042(10)
C7 0.0479(13) 0.0458(14) 0.0494(13) 0.0022(11) 0.0188(10) -0.0073(10)
C8 0.0477(13) 0.0562(15) 0.0549(14) 0.0091(12) 0.0178(11) -0.0029(12)
C9 0.0555(15) 0.076(2) 0.0435(13) 0.0039(13) 0.0189(12) -0.0093(14)
C10 0.0612(15) 0.0649(17) 0.0527(15) -0.0098(13) 0.0321(13) -0.0146(13)
C11 0.0515(13) 0.0493(15) 0.0566(14) -0.0023(11) 0.0265(11) -0.0072(11)
C12 0.0443(12) 0.0433(13) 0.0493(13) -0.0002(10) 0.0193(10) -0.0077(10)
C13 0.0451(14) 0.100(2) 0.0613(17) 0.0007(16) 0.0189(13) 0.0040(15)
C14 0.073(2) 0.199(6) 0.097(3) -0.016(3) 0.018(2) -0.062(3)
F1 0.0695(9) 0.0490(8) 0.0511(8) 0.0068(6) 0.0187(7) 0.0070(7)
F2 0.0771(10) 0.0739(11) 0.0537(9) 0.0108(8) 0.0297(8) -0.0068(8)
F3 0.0593(9) 0.0934(13) 0.0653(9) -0.0073(9) 0.0359(8) -0.0031(8)
F4 0.0643(9) 0.0623(10) 0.0746(10) -0.0011(8) 0.0317(8) 0.0143(8)
F5 0.0712(10) 0.0735(11) 0.0638(10) 0.0221(8) 0.0218(8) 0.0128(8)
F6 0.0793(11) 0.1147(15) 0.0450(8) 0.0093(9) 0.0202(8) -0.0011(10)
F7 0.0910(12) 0.0897(13) 0.0618(10) -0.0161(9) 0.0433(9) -0.010(1)
F8 0.0761(10) 0.0544(9) 0.0687(10) -0.0025(7) 0.0421(8) 0.0042(7)

loop_
_atom_type_symbol
_atom_type_description
_atom_type_scat_dispersion_real
_atom_type_scat_dispersion_imag
_atom_type_scat_source
C C 0.0181 0.0091 'International Tables Vol C Tables 4.2.6.8 and 6.1.1.4'
H H 0.0000 0.0000 'International Tables Vol C Tables 4.2.6.8 and 6.1.1.4'
N N 0.0311 0.0180 'International Tables Vol C Tables 4.2.6.8 and 6.1.1.4'
F F 0.0727 0.0534 'International Tables Vol C Tables 4.2.6.8 and 6.1.1.4'
S S 0.3331 0.5567 'International Tables Vol C Tables 4.2.6.8 and 6.1.1.4'

loop_
_geom_angle_atom_site_label_1
_geom_angle_atom_site_label_2
_geom_angle_atom_site_label_3
_geom_angle
C6 S1 C7 98.37(12)
C1 N1 C12 117.54(19)
C1 N1 C13 118.4(2)
C12 N1 C13 118.2(2)
C2 C1 C6 117.1(2)
C2 C1 N1 120.3(2)
C6 C1 N1 122.5(2)
F1 C2 C3 117.4(2)
F1 C2 C1 120.2(2)
C3 C2 C1 122.4(2)
F2 C3 C2 120.3(2)
F2 C3 C4 120.2(2)
C2 C3 C4 119.5(2)
F3 C4 C5 120.9(2)
F3 C4 C3 120.1(2)
C5 C4 C3 119.0(2)
F4 C5 C4 118.2(2)
F4 C5 C6 120.0(2)
C4 C5 C6 121.8(2)
C5 C6 C1 120.0(2)
C5 C6 S1 118.61(19)
C1 C6 S1 121.32(19)
C8 C7 C12 119.9(2)
C8 C7 S1 118.5(2)
C12 C7 S1 121.64(19)
F5 C8 C9 119.0(2)
F5 C8 C7 119.3(2)
C9 C8 C7 121.8(3)
F6 C9 C10 120.1(3)
F6 C9 C8 120.9(3)
C10 C9 C8 118.9(2)
F7 C10 C9 120.3(2)
F7 C10 C11 119.8(3)
C9 C10 C11 119.9(2)
F8 C11 C10 117.3(2)
F8 C11 C12 120.7(2)
C10 C11 C12 122.0(2)
C11 C12 C7 117.4(2)
C11 C12 N1 120.3(2)
C7 C12 N1 122.2(2)
N1 C13 C14 111.1(3)
N1 C13 H13A 109.4
C14 C13 H13A 109.4
N1 C13 H13B 109.4
C14 C13 H13B 109.4
H13A C13 H13B 108.0
C13 C14 H14A 109.5
C13 C14 H14B 109.5
H14A C14 H14B 109.5
C13 C14 H14C 109.5
H14A C14 H14C 109.5
H14B C14 H14C 109.5

loop_
_geom_bond_atom_site_label_1
_geom_bond_atom_site_label_2
_geom_bond_distance
S1 C6 1.757(2)
S1 C7 1.760(3)
N1 C1 1.407(3)
N1 C12 1.407(3)
N1 C13 1.473(3)
C1 C2 1.389(3)
C1 C6 1.398(3)
C2 F1 1.346(3)
C2 C3 1.375(4)
C3 F2 1.336(3)
C3 C4 1.379(4)
C4 F3 1.339(3)
C4 C5 1.370(4)
C5 F4 1.346(3)
C5 C6 1.377(4)
C7 C8 1.377(4)
C7 C12 1.395(3)
C8 F5 1.348(3)
C8 C9 1.370(4)
C9 F6 1.341(3)
C9 C10 1.368(4)
C10 F7 1.338(3)
C10 C11 1.378(4)
C11 F8 1.343(3)
C11 C12 1.383(4)
C13 C14 1.498(6)
C13 H13A 0.9800
C13 H13B 0.9800
C14 H14A 0.9700
C14 H14B 0.9700
C14 H14C 0.9700

loop_
_geom_torsion_atom_site_label_1
_geom_torsion_atom_site_label_2
_geom_torsion_atom_site_label_3
_geom_torsion_atom_site_label_4
_geom_torsion
C12 N1 C1 C2 145.9(2)
C13 N1 C1 C2 -61.6(3)
C12 N1 C1 C6 -33.0(3)
C13 N1 C1 C6 119.5(3)
C6 C1 C2 F1 177.02(19)
N1 C1 C2 F1 -1.9(3)
C6 C1 C2 C3 -3.0(3)
N1 C1 C2 C3 178.0(2)
F1 C2 C3 F2 1.3(3)
C1 C2 C3 F2 -178.6(2)
F1 C2 C3 C4 -178.6(2)
C1 C2 C3 C4 1.5(4)
F2 C3 C4 F3 1.8(3)
C2 C3 C4 F3 -178.3(2)
F2 C3 C4 C5 -178.0(2)
C2 C3 C4 C5 1.9(3)
F3 C4 C5 F4 -1.1(3)
C3 C4 C5 F4 178.7(2)
F3 C4 C5 C6 176.5(2)
C3 C4 C5 C6 -3.6(4)
F4 C5 C6 C1 179.6(2)
C4 C5 C6 C1 2.1(4)
F4 C5 C6 S1 2.2(3)
C4 C5 C6 S1 -175.36(19)
C2 C1 C6 C5 1.3(3)
N1 C1 C6 C5 -179.8(2)
C2 C1 C6 S1 178.60(17)
N1 C1 C6 S1 -2.5(3)
C7 S1 C6 C5 -153.3(2)
C7 S1 C6 C1 29.3(2)
C6 S1 C7 C8 151.5(2)
C6 S1 C7 C12 -29.0(2)
C12 C7 C8 F5 179.9(2)
S1 C7 C8 F5 -0.6(3)
C12 C7 C8 C9 -1.0(4)
S1 C7 C8 C9 178.5(2)
F5 C8 C9 F6 -0.8(4)
C7 C8 C9 F6 -179.9(2)
F5 C8 C9 C10 -179.5(2)
C7 C8 C9 C10 1.4(4)
F6 C9 C10 F7 0.6(4)
C8 C9 C10 F7 179.3(2)
F6 C9 C10 C11 -179.3(2)
C8 C9 C10 C11 -0.6(4)
F7 C10 C11 F8 -0.9(4)
C9 C10 C11 F8 178.9(2)
F7 C10 C11 C12 179.4(2)
C9 C10 C11 C12 -0.7(4)
F8 C11 C12 C7 -178.5(2)
C10 C11 C12 C7 1.2(4)
F8 C11 C12 N1 0.1(3)
C10 C11 C12 N1 179.7(2)
C8 C7 C12 C11 -0.3(3)
S1 C7 C12 C11 -179.75(18)
C8 C7 C12 N1 -178.8(2)
S1 C7 C12 N1 1.7(3)
C1 N1 C12 C11 -145.1(2)
C13 N1 C12 C11 62.3(3)
C1 N1 C12 C7 33.4(3)
C13 N1 C12 C7 -119.2(3)
C1 N1 C13 C14 -77.7(3)
C12 N1 C13 C14 74.7(3)
